data_7064325
loop_
_publ_author_name
'Jios, Eliana'
'Salvador Vallejo, Lorena E.'
'Echeverr\'ia, Gustavo A.'
'Piro, Oscar E.'
'Jios, Jorge L.'
'Naso, Luciana G.'
'Ulic, Sonia E.'

_publ_section_title
;
 Hydrogen bonding and charge transfer in trifluoromethylated
 \b-aminoenones: a combined experimental and theoretical study
;
_journal_issue 4
_journal_name_full 'New Journal of Chemistry'
_journal_page_first 1809
_journal_page_last 1823
_journal_paper_doi 10.1039/D5NJ04291G
_journal_volume 50
_journal_year 2026
_chemical_formula_sum 'C14 H15 F3 N2 O4'
_chemical_formula_weight 332.28
_chemical_name_systematic (Z)-3-(butylamino)-4,4,4-trifluoro-1-(2-hydroxy-5-nitrophenyl)but-2-en-1-one
_space_group_crystal_system triclinic
_space_group_IT_number 2
_space_group_name_Hall '-P 1'
_space_group_name_H-M_alt 'P -1'
_atom_sites_solution_hydrogens geom
_atom_sites_solution_primary dual
_atom_sites_solution_secondary difmap
_audit_creation_method SHELXL-2014/7
_audit_update_record
;
2022-10-14 deposited with the CCDC.	2025-12-15 downloaded from the CCDC.
;
_cell_angle_alpha 87.615(7)
_cell_angle_beta 82.484(9)
_cell_angle_gamma 78.659(8)
_cell_formula_units_Z 2
_cell_length_a 5.3850(6)
_cell_length_b 10.5397(9)
_cell_length_c 14.0749(14)
_cell_measurement_reflns_used 944
_cell_measurement_temperature 295(2)
_cell_measurement_theta_max 22.0970
_cell_measurement_theta_min 3.5000
_cell_volume 776.41(14)
_computing_cell_refinement 'CrysAlisPro 1.171.38.41 (Rigaku OD, 2015)'
_computing_data_collection 'CrysAlisPro 1.171.38.41 (Rigaku OD, 2015)'
_computing_data_reduction 'CrysAlisPro 1.171.38.41 (Rigaku OD, 2015)'
_computing_molecular_graphics 'ORTEP for Windows (Farrugia, 2012)'
_computing_publication_material 'SHELXL-2014/7 (Sheldrick, 2014)'
_computing_structure_refinement 'SHELXL-2014/7 (Sheldrick, 2014)'
_computing_structure_solution 'SHELXT (Sheldrick, 2015)'
_diffrn_ambient_temperature 295(2)
_diffrn_detector 'CCD plate'
_diffrn_detector_area_resol_mean 16.0604
_diffrn_detector_type Eos
_diffrn_measured_fraction_theta_full 0.998
_diffrn_measured_fraction_theta_max 0.804
_diffrn_measurement_device 'four-circle diffractometer'
_diffrn_measurement_device_type 'Xcalibur, Eos, Gemini'
_diffrn_radiation_monochromator graphite
_diffrn_radiation_probe x-ray
_diffrn_radiation_type 'Mo K\a'
_diffrn_radiation_wavelength 0.71073
_diffrn_reflns_av_R_equivalents 0.0314
_diffrn_reflns_av_unetI/netI 0.0610
_diffrn_reflns_Laue_measured_fraction_full 0.998
_diffrn_reflns_Laue_measured_fraction_max 0.804
_diffrn_reflns_limit_h_max 7
_diffrn_reflns_limit_h_min -7
_diffrn_reflns_limit_k_max 10
_diffrn_reflns_limit_k_min -14
_diffrn_reflns_limit_l_max 18
_diffrn_reflns_limit_l_min -16
_diffrn_reflns_number 5974
_diffrn_reflns_point_group_measured_fraction_full 0.998
_diffrn_reflns_point_group_measured_fraction_max 0.804
_diffrn_reflns_theta_full 25.242
_diffrn_reflns_theta_max 28.987
_diffrn_reflns_theta_min 3.497
_diffrn_source 'fine-focus sealed X-ray tube'
_diffrn_source_type 'Enhance (Mo) X-ray Source'
_exptl_absorpt_coefficient_mu 0.127
_exptl_absorpt_correction_T_max 1.00000
_exptl_absorpt_correction_T_min 0.76421
_exptl_absorpt_correction_type multi-scan
_exptl_absorpt_process_details
;
CrysAlisPro 1.171.38.41 (Rigaku Oxford Diffraction, 2015)
Empirical absorption correction using spherical harmonics,
 implemented in SCALE3 ABSPACK scaling algorithm.
;
_exptl_crystal_colour yellow
_exptl_crystal_density_diffrn 1.421
_exptl_crystal_description plate
_exptl_crystal_F_000 344
_exptl_crystal_recrystallization_method 'Re-crystallisation from solvent: Petroleum ether'
_exptl_crystal_size_max 0.779
_exptl_crystal_size_mid 0.430
_exptl_crystal_size_min 0.037
_refine_diff_density_max 0.390
_refine_diff_density_min -0.250
_refine_diff_density_rms 0.050
_refine_ls_extinction_method none
_refine_ls_goodness_of_fit_ref 1.034
_refine_ls_hydrogen_treatment constr
_refine_ls_matrix_type full
_refine_ls_number_parameters 210
_refine_ls_number_reflns 3328
_refine_ls_number_restraints 3
_refine_ls_restrained_S_all 1.048
_refine_ls_R_factor_all 0.1587
_refine_ls_R_factor_gt 0.0780
_refine_ls_shift/su_max 0.001
_refine_ls_shift/su_mean 0.000
_refine_ls_structure_factor_coef Fsqd
_refine_ls_weighting_details 'w=1/[\s^2^(Fo^2^)+(0.1364P)^2^+0.0945P] where P=(Fo^2^+2Fc^2^)/3'
_refine_ls_weighting_scheme calc
_refine_ls_wR_factor_gt 0.2149
_refine_ls_wR_factor_ref 0.2887
_reflns_Friedel_coverage 0.000
_reflns_number_gt 1489
_reflns_number_total 3328
_reflns_threshold_expression 'I > 2\s(I)'
_cod_data_source_file d5nj04291g2.cif
_cod_data_source_block shelx
_cod_database_code 7064325
_shelx_shelxl_version_number 2014/7
_shelx_space_group_comment
;
The symmetry employed for this shelxl refinement is uniquely defined
by the following loop, which should always be used as a source of
symmetry information in preference to the above space-group names.
They are only intended as comments.
;
_shelx_estimated_absorpt_t_min 0.907
_shelx_estimated_absorpt_t_max 0.995
_oxdiff_exptl_absorpt_empirical_full_min 0.767
_oxdiff_exptl_absorpt_empirical_full_max 1.199
_oxdiff_exptl_absorpt_empirical_details
;
Empirical correction (ABSPACK) includes:
- Absorption correction using spherical harmonics
- Frame scaling
;

loop_
_space_group_symop_operation_xyz
'x, y, z'
'-x, -y, -z'

loop_
_atom_site_label
_atom_site_type_symbol
_atom_site_fract_x
_atom_site_fract_y
_atom_site_fract_z
_atom_site_U_iso_or_equiv
_atom_site_adp_type
_atom_site_occupancy
_atom_site_site_symmetry_order
_atom_site_calc_flag
_atom_site_refinement_flags_posn
_atom_site_refinement_flags_adp
_atom_site_refinement_flags_occupancy
_atom_site_disorder_assembly
_atom_site_disorder_group
C1 C 0.1899(6) 0.2897(3) 0.4082(2) 0.0477(8) Uani 1 1 d . . . . .
C2 C 0.0949(6) 0.3125(3) 0.5053(3) 0.0525(9) Uani 1 1 d . . . . .
C3 C -0.0939(7) 0.2490(4) 0.5507(3) 0.0600(10) Uani 1 1 d . . . . .
H3 H -0.1561 0.2654 0.6147 0.072 Uiso 1 1 calc R U . . .
C4 C -0.1878(7) 0.1634(4) 0.5025(3) 0.0612(10) Uani 1 1 d . . . . .
H4 H -0.3139 0.1214 0.5327 0.073 Uiso 1 1 calc R U . . .
C5 C -0.0910(7) 0.1402(3) 0.4068(3) 0.0577(10) Uani 1 1 d . . . . .
C6 C 0.0927(6) 0.2012(3) 0.3600(3) 0.0539(9) Uani 1 1 d . . . . .
H6 H 0.1527 0.1836 0.2960 0.065 Uiso 1 1 calc R U . . .
C7 C 0.3848(6) 0.3616(3) 0.3590(3) 0.0506(9) Uani 1 1 d . . . . .
C8 C 0.4950(6) 0.3315(4) 0.2638(3) 0.0565(9) Uani 1 1 d . . . . .
H8 H 0.4477 0.2642 0.2342 0.068 Uiso 1 1 calc R U . . .
C9 C 0.6688(7) 0.3965(4) 0.2126(3) 0.0601(10) Uani 1 1 d . . . . .
C10 C 0.7809(9) 0.3516(5) 0.1130(3) 0.0845(14) Uani 1 1 d . . . . .
C11 C 0.9214(9) 0.5774(5) 0.1996(4) 0.0841(13) Uani 1 1 d D . . . .
H11A H 1.0677 0.5702 0.2344 0.101 Uiso 1 1 calc R U . . .
H11B H 0.9837 0.5466 0.1352 0.101 Uiso 1 1 calc R U . . .
C12 C 0.7977(13) 0.7130(7) 0.1942(7) 0.156(3) Uani 1 1 d D . . . .
H12A H 0.7616 0.7430 0.2597 0.188 Uiso 1 1 calc R U . . .
H12B H 0.9266 0.7583 0.1624 0.188 Uiso 1 1 calc R U . . .
C13 C 0.5862(15) 0.7577(8) 0.1536(8) 0.188(4) Uani 1 1 d D . . . .
H13A H 0.4494 0.7244 0.1921 0.226 Uiso 1 1 calc R U . . .
H13B H 0.6106 0.7167 0.0917 0.226 Uiso 1 1 calc R U . . .
C14 C 0.4874(16) 0.8974(8) 0.1367(6) 0.176(3) Uani 1 1 d D . . . .
H14A H 0.4423 0.9405 0.1970 0.264 Uiso 1 1 calc R U . . .
H14B H 0.3393 0.9074 0.1038 0.264 Uiso 1 1 calc R U . . .
H14C H 0.6168 0.9346 0.0984 0.264 Uiso 1 1 calc R U . . .
N1 N 0.7527(6) 0.4946(3) 0.2464(2) 0.0679(9) Uani 1 1 d . . . . .
H1 H 0.6983 0.5119 0.3055 0.081 Uiso 1 1 calc R U . . .
N2 N -0.1918(7) 0.0495(3) 0.3533(3) 0.0738(10) Uani 1 1 d . . . . .
O1 O 0.1798(5) 0.3946(3) 0.55736(18) 0.0660(8) Uani 1 1 d . . . . .
H1A H 0.2913 0.4252 0.5242 0.099 Uiso 1 1 calc R U . . .
O2 O 0.4479(5) 0.4474(2) 0.40452(18) 0.0621(8) Uani 1 1 d . . . . .
O3 O -0.0949(7) 0.0258(4) 0.2714(3) 0.1175(15) Uani 1 1 d . . . . .
O4 O -0.3659(6) 0.0013(3) 0.3917(3) 0.0960(11) Uani 1 1 d . . . . .
F1 F 0.7352(6) 0.4433(4) 0.04650(19) 0.1175(11) Uani 1 1 d . . . . .
F2 F 1.0339(5) 0.3140(3) 0.1055(2) 0.1143(12) Uani 1 1 d . . . . .
F3 F 0.6899(6) 0.2526(3) 0.08695(19) 0.1195(12) Uani 1 1 d . . . . .

loop_
_atom_site_aniso_label
_atom_site_aniso_U_11
_atom_site_aniso_U_22
_atom_site_aniso_U_33
_atom_site_aniso_U_23
_atom_site_aniso_U_13
_atom_site_aniso_U_12
C1 0.0490(18) 0.045(2) 0.050(2) 0.0043(16) -0.0107(16) -0.0091(15)
C2 0.0524(19) 0.048(2) 0.059(2) 0.0045(17) -0.0109(17) -0.0110(16)
C3 0.056(2) 0.062(2) 0.062(2) 0.0013(19) -0.0027(18) -0.0136(18)
C4 0.055(2) 0.053(2) 0.076(3) 0.014(2) -0.007(2) -0.0149(18)
C5 0.054(2) 0.041(2) 0.081(3) 0.0049(18) -0.018(2) -0.0097(16)
C6 0.0535(19) 0.049(2) 0.059(2) -0.0011(17) -0.0098(17) -0.0086(17)
C7 0.0546(19) 0.046(2) 0.052(2) 0.0036(16) -0.0106(16) -0.0113(16)
C8 0.056(2) 0.063(2) 0.054(2) -0.0015(18) -0.0094(17) -0.0182(18)
C9 0.060(2) 0.068(3) 0.053(2) 0.0038(19) -0.0118(18) -0.0138(19)
C10 0.089(3) 0.116(4) 0.055(3) -0.010(3) -0.002(2) -0.038(3)
C11 0.085(3) 0.086(3) 0.085(3) 0.012(3) -0.003(2) -0.032(3)
C12 0.118(5) 0.136(7) 0.215(8) 0.077(6) -0.024(5) -0.039(5)
C13 0.125(6) 0.136(7) 0.301(13) 0.038(7) -0.041(7) -0.019(5)
C14 0.197(8) 0.135(7) 0.191(9) 0.012(6) -0.072(7) 0.009(6)
N1 0.074(2) 0.082(2) 0.0528(19) 0.0001(17) 0.0018(16) -0.0326(18)
N2 0.074(2) 0.058(2) 0.094(3) -0.004(2) -0.013(2) -0.0232(18)
O1 0.0778(18) 0.0725(18) 0.0556(16) -0.0045(14) -0.0059(13) -0.0344(14)
O2 0.0717(16) 0.0597(16) 0.0595(16) -0.0063(13) -0.0009(13) -0.0276(13)
O3 0.143(3) 0.119(3) 0.108(3) -0.042(3) 0.012(3) -0.077(3)
O4 0.084(2) 0.089(2) 0.128(3) -0.007(2) -0.010(2) -0.0475(18)
F1 0.144(3) 0.159(3) 0.0552(16) 0.0197(18) -0.0138(17) -0.047(2)
F2 0.0860(19) 0.160(3) 0.090(2) -0.027(2) 0.0140(15) -0.0182(19)
F3 0.149(3) 0.154(3) 0.0708(18) -0.0356(19) 0.0143(17) -0.078(2)

loop_
_atom_type_symbol
_atom_type_description
_atom_type_scat_dispersion_real
_atom_type_scat_dispersion_imag
_atom_type_scat_source
C C 0.0033 0.0016 'International Tables Vol C Tables 4.2.6.8 and 6.1.1.4'
H H 0.0000 0.0000 'International Tables Vol C Tables 4.2.6.8 and 6.1.1.4'
N N 0.0061 0.0033 'International Tables Vol C Tables 4.2.6.8 and 6.1.1.4'
O O 0.0106 0.0060 'International Tables Vol C Tables 4.2.6.8 and 6.1.1.4'
F F 0.0171 0.0103 'International Tables Vol C Tables 4.2.6.8 and 6.1.1.4'

loop_
_geom_angle_atom_site_label_1
_geom_angle_atom_site_label_2
_geom_angle_atom_site_label_3
_geom_angle
_geom_angle_site_symmetry_1
_geom_angle_site_symmetry_3
_geom_angle_publ_flag
C6 C1 C2 118.0(3) . . ?
C6 C1 C7 121.9(3) . . ?
C2 C1 C7 120.1(3) . . ?
O1 C2 C1 122.0(3) . . ?
O1 C2 C3 117.5(3) . . ?
C1 C2 C3 120.4(3) . . ?
C4 C3 C2 120.8(4) . . ?
C3 C4 C5 118.5(3) . . ?
C4 C5 C6 122.3(3) . . ?
C4 C5 N2 119.3(3) . . ?
C6 C5 N2 118.4(4) . . ?
C1 C6 C5 120.0(3) . . ?
O2 C7 C8 121.6(3) . . ?
O2 C7 C1 118.3(3) . . ?
C8 C7 C1 120.1(3) . . ?
C9 C8 C7 123.5(3) . . ?
N1 C9 C8 124.3(3) . . ?
N1 C9 C10 117.2(3) . . ?
C8 C9 C10 118.5(4) . . ?
F2 C10 F3 106.7(4) . . ?
F2 C10 F1 106.2(4) . . ?
F3 C10 F1 106.2(4) . . ?
F2 C10 C9 111.9(4) . . ?
F3 C10 C9 112.6(4) . . ?
F1 C10 C9 112.8(4) . . ?
C12 C11 N1 113.3(4) . . ?
C13 C12 C11 125.1(8) . . ?
C12 C13 C14 123.4(8) . . ?
C9 N1 C11 130.6(4) . . ?
O4 N2 O3 122.7(4) . . ?
O4 N2 C5 119.3(4) . . ?
O3 N2 C5 118.0(3) . . ?

loop_
_geom_bond_atom_site_label_1
_geom_bond_atom_site_label_2
_geom_bond_distance
_geom_bond_site_symmetry_2
_geom_bond_publ_flag
C1 C6 1.393(4) . ?
C1 C2 1.409(5) . ?
C1 C7 1.495(5) . ?
C2 O1 1.338(4) . ?
C2 C3 1.398(5) . ?
C3 C4 1.360(5) . ?
C4 C5 1.392(5) . ?
C5 C6 1.367(5) . ?
C5 N2 1.466(5) . ?
C7 O2 1.252(4) . ?
C7 C8 1.415(5) . ?
C8 C9 1.378(5) . ?
C9 N1 1.334(5) . ?
C9 C10 1.508(6) . ?
C10 F2 1.334(5) . ?
C10 F3 1.320(5) . ?
C10 F1 1.328(6) . ?
C11 C12 1.457(8) . ?
C11 N1 1.459(5) . ?
C12 C13 1.335(8) . ?
C13 C14 1.484(9) . ?
N2 O4 1.208(4) . ?
N2 O3 1.216(4) . ?

loop_
_geom_hbond_atom_site_label_D
_geom_hbond_atom_site_label_H
_geom_hbond_atom_site_label_A
_geom_hbond_distance_DH
_geom_hbond_distance_HA
_geom_hbond_distance_DA
_geom_hbond_angle_DHA
_geom_hbond_site_symmetry_A
O1 H1A O2 0.82 1.81 2.535(3) 146.5 .
O1 H1A O2 0.82 2.45 2.959(3) 121.1 2_666
N1 H1 O2 0.86 2.00 2.678(4) 134.5 .
N1 H1 O1 0.86 2.42 3.135(4) 140.5 2_666
C4 H4 O4 0.93 2.46 3.391(5) 176.7 2_456
C11 H11B F2 0.97 2.46 3.043(6) 118.3 .
C11 H11B F1 0.97 2.38 3.003(6) 121.6 .

loop_
_geom_torsion_atom_site_label_1
_geom_torsion_atom_site_label_2
_geom_torsion_atom_site_label_3
_geom_torsion_atom_site_label_4
_geom_torsion
_geom_torsion_site_symmetry_1
_geom_torsion_site_symmetry_2
_geom_torsion_site_symmetry_3
_geom_torsion_site_symmetry_4
_geom_torsion_publ_flag
C6 C1 C2 O1 179.1(3) . . . . ?
C7 C1 C2 O1 -2.3(5) . . . . ?
C6 C1 C2 C3 -0.9(5) . . . . ?
C7 C1 C2 C3 177.7(3) . . . . ?
O1 C2 C3 C4 -179.5(3) . . . . ?
C1 C2 C3 C4 0.5(5) . . . . ?
C2 C3 C4 C5 0.2(6) . . . . ?
C3 C4 C5 C6 -0.6(6) . . . . ?
C3 C4 C5 N2 -179.3(3) . . . . ?
C2 C1 C6 C5 0.5(5) . . . . ?
C7 C1 C6 C5 -178.1(3) . . . . ?
C4 C5 C6 C1 0.2(5) . . . . ?
N2 C5 C6 C1 178.9(3) . . . . ?
C6 C1 C7 O2 174.2(3) . . . . ?
C2 C1 C7 O2 -4.4(5) . . . . ?
C6 C1 C7 C8 -6.4(5) . . . . ?
C2 C1 C7 C8 175.0(3) . . . . ?
O2 C7 C8 C9 -3.0(6) . . . . ?
C1 C7 C8 C9 177.6(3) . . . . ?
C7 C8 C9 N1 0.0(6) . . . . ?
C7 C8 C9 C10 177.5(4) . . . . ?
N1 C9 C10 F2 58.5(6) . . . . ?
C8 C9 C10 F2 -119.2(4) . . . . ?
N1 C9 C10 F3 178.7(4) . . . . ?
C8 C9 C10 F3 1.0(6) . . . . ?
N1 C9 C10 F1 -61.2(5) . . . . ?
C8 C9 C10 F1 121.2(4) . . . . ?
N1 C11 C12 C13 -56.7(11) . . . . ?
C11 C12 C13 C14 -170.6(8) . . . . ?
C8 C9 N1 C11 -175.6(4) . . . . ?
C10 C9 N1 C11 6.9(6) . . . . ?
C12 C11 N1 C9 116.9(6) . . . . ?
C4 C5 N2 O4 3.7(5) . . . . ?
C6 C5 N2 O4 -175.1(3) . . . . ?
C4 C5 N2 O3 -176.3(4) . . . . ?
C6 C5 N2 O3 4.9(6) . . . . ?
